data_7235388
loop_
_publ_author_name
'Kumar, A. Sudheer'
'Kommu, Nagarjuna'
'Ghule, Vikas D.'
'Sahoo, Akhila K.'

_publ_section_title
;
 Synthesis of trifluoromethyl-substituted N-aryl-poly-1,2,3-triazole
 derivatives
;
_journal_issue 21
_journal_name_full 'Journal of Materials Chemistry A'
_journal_page_first 7917
_journal_paper_doi 10.1039/c3ta15184k
_journal_volume 2
_journal_year 2014
_chemical_formula_sum 'C H F N'
_chemical_formula_weight 46.03
_space_group_IT_number 29
_space_group_name_Hall 'P 2c -2ac'
_space_group_name_H-M_alt 'P c a 21'
_atom_sites_solution_hydrogens geom
_atom_sites_solution_primary direct
_atom_sites_solution_secondary difmap
_audit_creation_method SHELXL-97
_cell_angle_alpha 90.00
_cell_angle_beta 90.00
_cell_angle_gamma 90.00
_cell_formula_units_Z 49
_cell_length_a 17.315(4)
_cell_length_b 8.8212(18)
_cell_length_c 19.147(4)
_cell_measurement_temperature 298(2)
_cell_volume 2924.5(11)
_computing_structure_refinement 'SHELXL-97 (Sheldrick, 1997)'
_computing_structure_solution 'SHELXS-97 (Sheldrick, 1990)'
_diffrn_ambient_temperature 298(2)
_diffrn_measured_fraction_theta_full 0.997
_diffrn_measured_fraction_theta_max 0.997
_diffrn_radiation_monochromator graphite
_diffrn_radiation_source 'fine-focus sealed tube'
_diffrn_radiation_type MoK\a
_diffrn_radiation_wavelength 0.71073
_diffrn_reflns_av_R_equivalents 0.0843
_diffrn_reflns_av_sigmaI/netI 0.0655
_diffrn_reflns_limit_h_max 21
_diffrn_reflns_limit_h_min -21
_diffrn_reflns_limit_k_max 10
_diffrn_reflns_limit_k_min -11
_diffrn_reflns_limit_l_max 23
_diffrn_reflns_limit_l_min -23
_diffrn_reflns_number 29357
_diffrn_reflns_theta_full 26.37
_diffrn_reflns_theta_max 26.37
_diffrn_reflns_theta_min 2.13
_exptl_absorpt_coefficient_mu 0.139
_exptl_crystal_density_diffrn 1.281
_exptl_crystal_density_method 'not measured'
_exptl_crystal_F_000 1127
_refine_diff_density_max 0.535
_refine_diff_density_min -0.356
_refine_diff_density_rms 0.082
_refine_ls_abs_structure_details 'Flack H D (1983), Acta Cryst. A39, 876-881'
_refine_ls_abs_structure_Flack 2(2)
_refine_ls_extinction_method none
_refine_ls_goodness_of_fit_ref 1.021
_refine_ls_hydrogen_treatment mixed
_refine_ls_matrix_type full
_refine_ls_number_parameters 451
_refine_ls_number_reflns 5940
_refine_ls_number_restraints 1
_refine_ls_restrained_S_all 1.021
_refine_ls_R_factor_all 0.1394
_refine_ls_R_factor_gt 0.0904
_refine_ls_shift/su_max 0.003
_refine_ls_shift/su_mean 0.000
_refine_ls_structure_factor_coef Fsqd
_refine_ls_weighting_details 'calc w=1/[\s^2^(Fo^2^)+(0.1500P)^2^+1.2978P] where P=(Fo^2^+2Fc^2^)/3'
_refine_ls_weighting_scheme calc
_refine_ls_wR_factor_gt 0.2220
_refine_ls_wR_factor_ref 0.2563
_reflns_number_gt 3795
_reflns_number_total 5940
_reflns_threshold_expression >2sigma(I)
_cod_data_source_file c3ta15184k2.cif
_cod_data_source_block sudheer167
_cod_original_cell_volume 2924.4(10)
_cod_database_code 7235388

loop_
_symmetry_equiv_pos_as_xyz
'x, y, z'
'-x, -y, z+1/2'
'x+1/2, -y, z'
'-x+1/2, y, z+1/2'

loop_
_atom_site_label
_atom_site_type_symbol
_atom_site_fract_x
_atom_site_fract_y
_atom_site_fract_z
_atom_site_U_iso_or_equiv
_atom_site_adp_type
_atom_site_occupancy
_atom_site_symmetry_multiplicity
_atom_site_calc_flag
_atom_site_refinement_flags
N24 N 0.3129(3) 0.3539(6) 0.0465(3) 0.0457(12) Uani 1 1 d .
N18 N 0.2712(3) 0.1042(6) -0.0417(2) 0.0456(12) Uani 1 1 d .
C14 C 0.3379(3) 0.0988(7) 0.0007(3) 0.0423(13) Uani 1 1 d .
C13 C 0.3820(3) -0.0284(7) -0.0035(3) 0.0463(15) Uani 1 1 d .
H13 H 0.3675 -0.1076 -0.0327 0.056 Uiso 1 1 calc R
C16 C 0.4263(4) 0.2061(7) 0.0840(3) 0.0448(14) Uani 1 1 d .
N19 N 0.2313(3) -0.0224(6) -0.0561(3) 0.0624(17) Uani 1 1 d .
C18 C 0.4700(4) 0.0767(7) 0.0806(3) 0.0474(14) Uani 1 1 d .
H18 H 0.5140 0.0669 0.1081 0.057 Uiso 1 1 calc R
N25 N 0.2441(3) 0.3536(7) 0.0779(3) 0.0536(13) Uani 1 1 d .
C17 C 0.4484(3) -0.0388(8) 0.0362(3) 0.0490(15) Uani 1 1 d .
C15 C 0.3592(3) 0.2206(7) 0.0438(3) 0.0393(13) Uani 1 1 d .
C27 C 0.3330(3) 0.4780(6) 0.0165(3) 0.0389(13) Uani 1 1 d .
H27 H 0.3784 0.4970 -0.0080 0.047 Uiso 1 1 calc R
C24 C 0.5276(4) 0.4701(8) 0.1762(4) 0.0573(17) Uani 1 1 d .
H24 H 0.5718 0.5197 0.1918 0.069 Uiso 1 1 calc R
N16 N 0.5265(3) 0.3620(6) 0.1307(3) 0.0536(13) Uani 1 1 d .
N17 N 0.2441(3) 0.2271(6) -0.0726(3) 0.0556(13) Uani 1 1 d .
N15 N 0.4055(3) 0.4071(6) 0.1679(3) 0.0589(15) Uani 1 1 d .
C20 C 0.1867(4) 0.1786(9) -0.1107(4) 0.0631(19) Uani 1 1 d .
H20 H 0.1564 0.2369 -0.1405 0.076 Uiso 1 1 calc R
N14 N 0.4519(2) 0.3237(6) 0.1273(3) 0.0435(11) Uani 1 1 d .
N26 N 0.2186(4) 0.4948(10) 0.0661(4) 0.085(2) Uani 1 1 d .
C19 C 0.1794(5) 0.0253(10) -0.0989(4) 0.078(2) Uani 1 1 d .
H19 H 0.1418 -0.0358 -0.1192 0.093 Uiso 1 1 calc R
C28 C 0.2770(5) 0.5701(9) 0.0274(4) 0.070(2) Uani 1 1 d .
H28 H 0.2749 0.6703 0.0124 0.084 Uiso 1 1 calc R
C23 C 0.4537(4) 0.5006(8) 0.1978(4) 0.0626(19) Uani 1 1 d .
H23 H 0.4400 0.5766 0.2291 0.075 Uiso 1 1 calc R
F2 F 0.4920(8) -0.2444(13) -0.0225(5) 0.243(7) Uani 1 1 d .
F1 F 0.5659(4) -0.1614(10) 0.0380(9) 0.255(8) Uani 1 1 d .
C4 C 0.0864(3) 0.3449(6) 0.3351(3) 0.0387(12) Uani 1 1 d .
N6 N 0.0186(3) 0.3501(5) 0.3769(2) 0.0406(11) Uani 1 1 d .
N21 N 0.0771(3) -0.0417(6) 0.3185(3) 0.0462(12) Uani 1 1 d .
C3 C 0.1048(3) 0.2197(7) 0.2940(3) 0.0401(13) Uani 1 1 d .
N3 N 0.1945(3) 0.0977(6) 0.2124(2) 0.0444(12) Uani 1 1 d .
N27 N 0.0551(3) 0.0920(5) 0.2919(2) 0.0407(11) Uani 1 1 d .
C26 C -0.0122(3) 0.0945(6) 0.2608(3) 0.0337(11) Uani 1 1 d .
H26 H -0.0357 0.1753 0.2381 0.040 Uiso 1 1 calc R
N5 N -0.0065(3) 0.2323(6) 0.4136(3) 0.0558(14) Uani 1 1 d .
C5 C 0.1346(3) 0.4720(7) 0.3354(3) 0.0424(13) Uani 1 1 d .
H5 H 0.1225 0.5556 0.3630 0.051 Uiso 1 1 calc R
N2 N 0.2697(3) 0.0626(6) 0.2046(3) 0.0519(13) Uani 1 1 d .
C2 C 0.1733(3) 0.2238(7) 0.2542(3) 0.0395(13) Uani 1 1 d .
N7 N -0.0165(3) 0.4792(6) 0.3887(3) 0.0607(15) Uani 1 1 d .
C6 C 0.1995(3) 0.4724(7) 0.2949(3) 0.0445(14) Uani 1 1 d .
N4 N 0.1467(3) 0.0149(7) 0.1750(3) 0.0601(15) Uani 1 1 d .
C1 C 0.2194(3) 0.3502(7) 0.2551(3) 0.0458(15) Uani 1 1 d .
H1 H 0.2643 0.3527 0.2285 0.055 Uiso 1 1 calc R
N23 N 0.0166(5) -0.1284(7) 0.3046(4) 0.084(2) Uani 1 1 d .
C29 C 0.2487(5) 0.6084(8) 0.2956(5) 0.0660(19) Uani 1 1 d .
C32 C -0.0385(4) -0.0434(9) 0.2693(3) 0.0555(17) Uani 1 1 d .
H32 H -0.0863 -0.0787 0.2541 0.067 Uiso 1 1 calc R
C9 C -0.0626(4) 0.2924(8) 0.4504(3) 0.0582(17) Uani 1 1 d .
H9 H -0.0928 0.2387 0.4820 0.070 Uiso 1 1 calc R
C12 C 0.1926(4) -0.0762(10) 0.1409(4) 0.073(2) Uani 1 1 d .
H12 H 0.1768 -0.1494 0.1091 0.088 Uiso 1 1 calc R
C10 C -0.0714(4) 0.4454(9) 0.4364(4) 0.0614(18) Uani 1 1 d .
H10 H -0.1075 0.5112 0.4558 0.074 Uiso 1 1 calc R
C11 C 0.2665(4) -0.0477(8) 0.1590(4) 0.0548(16) Uani 1 1 d .
H11 H 0.3092 -0.0993 0.1416 0.066 Uiso 1 1 calc R
F7 F 0.2782(5) 0.6408(7) 0.2341(4) 0.143(3) Uani 1 1 d .
F6 F 0.3141(4) 0.5840(9) 0.3256(5) 0.181(4) Uani 1 1 d .
F5 F 0.2196(4) 0.7240(8) 0.3187(8) 0.259(8) Uani 1 1 d .
F4 F 0.4798(8) -0.2737(13) 0.0698(9) 0.310(10) Uani 1 1 d .
C31 C 0.4954(4) -0.1787(9) 0.0321(5) 0.0665(19) Uani 1 1 d .

loop_
_atom_site_aniso_label
_atom_site_aniso_U_11
_atom_site_aniso_U_22
_atom_site_aniso_U_33
_atom_site_aniso_U_23
_atom_site_aniso_U_13
_atom_site_aniso_U_12
N24 0.032(3) 0.060(3) 0.045(3) -0.008(2) 0.002(2) -0.005(2)
N18 0.042(3) 0.059(3) 0.036(3) -0.005(2) 0.003(2) -0.011(2)
C14 0.041(3) 0.053(4) 0.033(3) 0.003(3) 0.005(2) -0.006(3)
C13 0.052(4) 0.048(4) 0.039(3) -0.008(3) 0.006(3) -0.009(3)
C16 0.051(3) 0.054(4) 0.030(3) -0.001(3) 0.002(2) -0.015(3)
N19 0.069(4) 0.052(3) 0.066(4) -0.005(3) -0.031(3) -0.018(3)
C18 0.049(3) 0.056(4) 0.038(3) -0.003(3) 0.002(3) 0.003(3)
N25 0.038(3) 0.073(4) 0.050(3) 0.001(3) -0.005(2) -0.002(3)
C17 0.040(4) 0.063(4) 0.045(3) -0.007(3) 0.007(3) -0.005(3)
C15 0.029(3) 0.054(4) 0.035(3) -0.005(3) 0.004(2) -0.012(2)
C27 0.042(3) 0.031(3) 0.044(3) 0.003(2) 0.007(3) -0.001(3)
C24 0.044(4) 0.070(4) 0.057(4) -0.009(4) -0.009(3) -0.019(3)
N16 0.041(3) 0.074(4) 0.046(3) -0.012(3) -0.004(2) -0.010(2)
N17 0.059(3) 0.062(3) 0.046(3) 0.012(3) -0.007(3) -0.015(3)
N15 0.050(3) 0.076(4) 0.051(3) -0.031(3) 0.005(3) -0.010(3)
C20 0.060(4) 0.079(5) 0.050(4) 0.005(3) -0.006(3) -0.027(4)
N14 0.032(2) 0.059(3) 0.040(2) -0.008(2) 0.0005(19) -0.010(2)
N26 0.082(5) 0.116(6) 0.057(4) -0.003(4) -0.011(4) 0.021(5)
C19 0.066(5) 0.100(6) 0.068(5) -0.011(5) -0.020(4) -0.041(4)
C28 0.080(5) 0.062(5) 0.068(5) 0.012(4) -0.006(4) -0.003(4)
C23 0.053(4) 0.084(5) 0.051(4) -0.022(4) -0.005(3) -0.006(3)
F2 0.364(16) 0.210(10) 0.155(7) -0.101(8) -0.099(9) 0.202(11)
F1 0.085(5) 0.154(7) 0.53(2) -0.171(11) -0.057(8) 0.059(5)
C4 0.027(3) 0.053(3) 0.036(3) 0.002(3) -0.005(2) -0.001(2)
N6 0.038(3) 0.046(3) 0.038(2) -0.004(2) 0.007(2) 0.004(2)
N21 0.041(3) 0.043(3) 0.055(3) 0.004(2) -0.003(2) 0.002(2)
C3 0.037(3) 0.057(4) 0.026(2) 0.000(2) -0.003(2) -0.003(3)
N3 0.037(3) 0.054(3) 0.043(3) -0.001(2) 0.005(2) 0.004(2)
N27 0.035(3) 0.049(3) 0.038(2) -0.006(2) 0.005(2) -0.003(2)
C26 0.017(2) 0.050(3) 0.034(3) 0.006(2) -0.002(2) 0.000(2)
N5 0.059(3) 0.057(3) 0.051(3) 0.010(3) 0.008(3) 0.000(3)
C5 0.042(3) 0.041(3) 0.044(3) -0.004(3) -0.006(3) 0.005(3)
N2 0.033(3) 0.063(3) 0.059(3) 0.012(3) 0.006(2) -0.002(2)
C2 0.029(3) 0.059(4) 0.031(3) 0.006(2) -0.004(2) 0.000(3)
N7 0.058(4) 0.056(3) 0.068(4) -0.012(3) 0.017(3) 0.003(3)
C6 0.038(3) 0.052(3) 0.043(3) 0.003(3) -0.009(3) -0.007(3)
N4 0.044(3) 0.086(4) 0.050(3) -0.019(3) -0.009(3) 0.003(3)
C1 0.025(3) 0.073(4) 0.039(3) 0.012(3) -0.001(2) 0.002(3)
N23 0.103(6) 0.056(4) 0.094(5) -0.005(4) -0.001(4) -0.008(4)
C29 0.055(4) 0.059(4) 0.085(5) 0.004(4) 0.007(4) -0.004(4)
C32 0.037(3) 0.078(5) 0.052(4) -0.007(3) 0.008(3) -0.001(3)
C9 0.063(4) 0.065(4) 0.046(3) -0.001(3) 0.020(3) -0.005(3)
C12 0.067(5) 0.094(6) 0.059(4) -0.036(4) -0.005(4) 0.019(4)
C10 0.054(4) 0.073(5) 0.058(4) -0.006(3) 0.016(4) -0.004(3)
C11 0.058(4) 0.055(4) 0.051(4) -0.003(3) 0.020(3) 0.005(3)
F7 0.190(7) 0.108(4) 0.133(5) 0.015(4) 0.042(5) -0.066(4)
F6 0.117(5) 0.169(7) 0.257(10) 0.054(7) -0.116(6) -0.079(5)
F5 0.127(6) 0.101(5) 0.55(2) -0.155(9) 0.181(9) -0.072(4)
F4 0.344(15) 0.169(9) 0.42(2) 0.201(13) 0.227(16) 0.154(10)
C31 0.061(5) 0.053(4) 0.085(5) -0.008(4) 0.012(4) 0.005(3)

loop_
_atom_type_symbol
_atom_type_description
_atom_type_scat_dispersion_real
_atom_type_scat_dispersion_imag
_atom_type_scat_source
C C 0.0033 0.0016 'International Tables Vol C Tables 4.2.6.8 and 6.1.1.4'
H H 0.0000 0.0000 'International Tables Vol C Tables 4.2.6.8 and 6.1.1.4'
N N 0.0061 0.0033 'International Tables Vol C Tables 4.2.6.8 and 6.1.1.4'
F F 0.0171 0.0103 'International Tables Vol C Tables 4.2.6.8 and 6.1.1.4'

loop_
_geom_angle_atom_site_label_1
_geom_angle_atom_site_label_2
_geom_angle_atom_site_label_3
_geom_angle
C27 N24 N25 116.4(5)
C27 N24 C15 122.3(5)
N25 N24 C15 121.1(5)
N17 N18 N19 114.0(5)
N17 N18 C14 125.2(5)
N19 N18 C14 120.8(5)
C13 C14 C15 121.2(5)
C13 C14 N18 117.0(5)
C15 C14 N18 121.8(6)
C14 C13 C17 119.4(6)
C18 C16 C15 120.6(5)
C18 C16 N14 118.0(5)
C15 C16 N14 121.4(6)
C19 N19 N18 102.7(6)
C16 C18 C17 119.6(6)
N24 N25 N26 102.5(6)
C18 C17 C13 121.1(6)
C18 C17 C31 119.9(6)
C13 C17 C31 119.0(6)
C16 C15 C14 118.1(5)
C16 C15 N24 121.5(5)
C14 C15 N24 120.4(5)
C28 C27 N24 105.2(6)
N16 C24 C23 109.5(5)
C24 N16 N14 103.6(5)
C20 N17 N18 104.6(6)
C23 N15 N14 102.5(5)
N17 C20 C19 107.5(7)
N16 N14 N15 114.4(5)
N16 N14 C16 121.5(5)
N15 N14 C16 124.1(4)
N25 N26 C28 106.8(6)
N19 C19 C20 111.2(6)
C27 C28 N26 109.1(7)
N15 C23 C24 109.9(6)
C3 C4 C5 120.2(5)
C3 C4 N6 122.2(5)
C5 C4 N6 117.6(5)
N7 N6 N5 115.9(5)
N7 N6 C4 120.6(5)
N5 N6 C4 122.8(5)
N23 N21 N27 102.0(5)
C4 C3 C2 118.6(5)
C4 C3 N27 120.4(5)
C2 C3 N27 121.0(5)
N4 N3 N2 114.9(5)
N4 N3 C2 125.4(5)
N2 N3 C2 119.6(5)
C26 N27 N21 116.2(5)
C26 N27 C3 122.7(5)
N21 N27 C3 121.0(5)
N27 C26 C32 103.8(5)
C9 N5 N6 102.1(5)
C6 C5 C4 119.3(6)
C11 N2 N3 101.8(5)
C1 C2 C3 120.2(5)
C1 C2 N3 119.6(5)
C3 C2 N3 120.2(5)
N6 N7 C10 104.6(6)
C1 C6 C5 121.5(6)
C1 C6 C29 120.3(6)
C5 C6 C29 118.2(6)
C12 N4 N3 103.3(5)
C6 C1 C2 120.2(5)
N21 N23 C32 109.2(6)
F5 C29 F6 110.0(10)
F5 C29 F7 107.7(9)
F6 C29 F7 95.5(8)
F5 C29 C6 116.5(7)
F6 C29 C6 112.2(7)
F7 C29 C6 113.1(7)
C26 C32 N23 108.8(6)
N5 C9 C10 111.8(6)
N4 C12 C11 109.6(6)
N7 C10 C9 105.6(6)
N2 C11 C12 110.4(6)
F4 C31 F2 100.7(12)
F4 C31 F1 105.5(12)
F2 C31 F1 100.8(11)
F4 C31 C17 116.8(8)
F2 C31 C17 115.0(8)
F1 C31 C17 115.8(7)

loop_
_geom_bond_atom_site_label_1
_geom_bond_atom_site_label_2
_geom_bond_distance
N24 C27 1.284(7)
N24 N25 1.334(7)
N24 C15 1.424(7)
N18 N17 1.322(7)
N18 N19 1.342(7)
N18 C14 1.411(7)
C14 C13 1.359(8)
C14 C15 1.404(8)
C13 C17 1.381(8)
C16 C18 1.371(9)
C16 C15 1.399(8)
C16 N14 1.400(7)
N19 C19 1.287(10)
C18 C17 1.379(9)
N25 N26 1.340(10)
C17 C31 1.480(10)
C27 C28 1.283(10)
C24 N16 1.291(9)
C24 C23 1.372(9)
N16 N14 1.337(6)
N17 C20 1.305(8)
N15 C23 1.306(8)
N15 N14 1.339(7)
C20 C19 1.377(11)
N26 C28 1.417(11)
F2 C31 1.197(11)
F1 C31 1.236(10)
C4 C3 1.392(8)
C4 C5 1.397(8)
C4 N6 1.422(7)
N6 N7 1.310(7)
N6 N5 1.327(7)
N21 N23 1.324(9)
N21 N27 1.339(7)
C3 C2 1.410(7)
C3 N27 1.419(7)
N3 N4 1.315(7)
N3 N2 1.346(7)
N3 C2 1.419(8)
N27 C26 1.307(7)
C26 C32 1.309(9)
N5 C9 1.312(8)
C5 C6 1.367(8)
N2 C11 1.308(9)
C2 C1 1.372(8)
N7 C10 1.350(9)
C6 C1 1.364(9)
C6 C29 1.472(10)
N4 C12 1.305(8)
N23 C32 1.389(10)
C29 F5 1.221(9)
C29 F6 1.286(10)
C29 F7 1.316(11)
C9 C10 1.385(10)
C12 C11 1.349(10)
F4 C31 1.138(11)
